data_4026425
loop_
_publ_author_name
'Xianlong Wang'
'Peter A. Beckmann'
'Clelia W. Mallory'
'Arnold L. Rheingold'
'Antonio G. DiPasquale'
'Patrick J. Carroll'
'Frank B. Mallory'

_publ_section_title
;
 Intramolecular and Intermolecular Contributions to the Barriers for
 Rotation of Methyl Groups in Crystalline Solids: Electronic Structure
 Calculations and Solid-State NMR Relaxation Measurements
;
_journal_name_full 'Journal of Organic Chemistry'
_journal_page_first 5170
_journal_page_last 5176
_journal_paper_doi 10.1021/jo2006818
_journal_volume 76
_journal_year 2011
_chemical_formula_sum 'C12 H12'
_chemical_formula_weight 156.22
_chemical_name_common 2,6-dimethylnaphthalene
_space_group_IT_number 61
_symmetry_cell_setting orthorhombic
_symmetry_Int_Tables_number 61
_symmetry_space_group_name_Hall '-P 2ac 2ab'
_symmetry_space_group_name_H-M 'P b c a'
_atom_sites_solution_hydrogens geom
_atom_sites_solution_primary direct
_audit_creation_method SHELXL-97
_cell_angle_alpha 90.00
_cell_angle_beta 90.00
_cell_angle_gamma 90.00
_cell_formula_units_Z 4
_cell_length_a 7.3229(18)
_cell_length_b 6.0225(15)
_cell_length_c 19.985(5)
_cell_measurement_temperature 143(1)
_cell_volume 881.4(4)
_computing_data_collection 'Bruker APEX2'
_computing_data_reduction 'Bruker SAINT'
_computing_structure_refinement 'SHELXL-97 (Sheldrick, 2008)'
_computing_structure_solution 'SHELXS-97 (Sheldrick, 2008)'
_diffrn_ambient_temperature 143(1)
_diffrn_measured_fraction_theta_full 0.994
_diffrn_measured_fraction_theta_max 0.994
_diffrn_measurement_device 'CCD Area Detector'
_diffrn_measurement_device_type 'Bruker APEXII'
_diffrn_measurement_method 'phi and omega scans'
_diffrn_radiation_monochromator graphite
_diffrn_radiation_source 'sealed tube'
_diffrn_radiation_type MoK\a
_diffrn_radiation_wavelength 0.71073
_diffrn_reflns_av_R_equivalents 0.0328
_diffrn_reflns_av_sigmaI/netI 0.0155
_diffrn_reflns_limit_h_max 8
_diffrn_reflns_limit_h_min -8
_diffrn_reflns_limit_k_max 7
_diffrn_reflns_limit_k_min -7
_diffrn_reflns_limit_l_max 23
_diffrn_reflns_limit_l_min -24
_diffrn_reflns_number 9190
_diffrn_reflns_theta_full 25.35
_diffrn_reflns_theta_max 25.35
_diffrn_reflns_theta_min 2.04
_exptl_absorpt_coefficient_mu 0.066
_exptl_absorpt_correction_T_max 1.0000
_exptl_absorpt_correction_T_min 0.8890
_exptl_absorpt_correction_type multi-scan
_exptl_absorpt_process_details '(SADABS; Sheldrick, 2007)'
_exptl_crystal_density_diffrn 1.177
_exptl_crystal_F_000 336
_exptl_crystal_size_max 0.28
_exptl_crystal_size_mid 0.25
_exptl_crystal_size_min 0.005
_refine_diff_density_max 0.176
_refine_diff_density_min -0.127
_refine_diff_density_rms 0.034
_refine_ls_extinction_method none
_refine_ls_goodness_of_fit_ref 1.059
_refine_ls_hydrogen_treatment constr
_refine_ls_matrix_type full
_refine_ls_number_parameters 80
_refine_ls_number_reflns 804
_refine_ls_number_restraints 0
_refine_ls_restrained_S_all 1.059
_refine_ls_R_factor_all 0.0495
_refine_ls_R_factor_gt 0.0385
_refine_ls_shift/su_max 0.003
_refine_ls_shift/su_mean 0.000
_refine_ls_structure_factor_coef Fsqd
_refine_ls_weighting_details 'calc w=1/[\s^2^(Fo^2^)+(0.0524P)^2^+0.3324P] where P=(Fo^2^+2Fc^2^)/3'
_refine_ls_weighting_scheme calc
_refine_ls_wR_factor_gt 0.1026
_refine_ls_wR_factor_ref 0.1106
_reflns_number_gt 663
_reflns_number_total 804
_reflns_threshold_expression >2sigma(I)
_cod_data_source_file jo2006818_si_003.cif
_cod_data_source_block shelxl
_cod_original_sg_symbol_H-M 'P b c a '
_cod_database_code 4026425

loop_
_symmetry_equiv_pos_as_xyz
'x, y, z'
'-x+1/2, y+1/2, z'
'x, -y+1/2, z+1/2'
'-x+1/2, -y, z+1/2'
'-x, -y, -z'
'x-1/2, -y-1/2, -z'
'-x, y-1/2, -z-1/2'
'x-1/2, y, -z-1/2'

loop_
_atom_site_label
_atom_site_type_symbol
_atom_site_fract_x
_atom_site_fract_y
_atom_site_fract_z
_atom_site_U_iso_or_equiv
_atom_site_adp_type
_atom_site_occupancy
_atom_site_symmetry_multiplicity
_atom_site_calc_flag
C1 C 0.42269(18) 0.7268(2) 0.55727(7) 0.0262(4) Uani 1 1 d
C2 C 0.46805(18) 0.6445(2) 0.61897(7) 0.0284(4) Uani 1 1 d
C3 C 0.54959(19) 0.4312(2) 0.62272(7) 0.0289(4) Uani 1 1 d
C4 C 0.58519(18) 0.3099(2) 0.56659(7) 0.0266(4) Uani 1 1 d
C5 C 0.54140(17) 0.3938(2) 0.50218(6) 0.0229(4) Uani 1 1 d
C6 C 0.4356(3) 0.7760(3) 0.68192(9) 0.0412(5) Uani 1 1 d
H1 H 0.366(2) 0.872(3) 0.5538(7) 0.035(4) Uiso 1 1 d
H3 H 0.581(2) 0.376(3) 0.6691(8) 0.033(4) Uiso 1 1 d
H4 H 0.643(2) 0.162(3) 0.5698(7) 0.032(4) Uiso 1 1 d
H6A H 0.382(3) 0.914(4) 0.6741(11) 0.085(7) Uiso 1 1 d
H6B H 0.540(4) 0.788(4) 0.7086(12) 0.097(8) Uiso 1 1 d
H6C H 0.355(4) 0.697(4) 0.7145(12) 0.104(8) Uiso 1 1 d

loop_
_atom_site_aniso_label
_atom_site_aniso_U_11
_atom_site_aniso_U_22
_atom_site_aniso_U_33
_atom_site_aniso_U_23
_atom_site_aniso_U_13
_atom_site_aniso_U_12
C1 0.0203(7) 0.0204(7) 0.0377(8) -0.0015(6) 0.0008(6) -0.0003(6)
C2 0.0214(8) 0.0307(7) 0.0333(8) -0.0031(6) 0.0012(6) -0.0039(6)
C3 0.0246(8) 0.0313(8) 0.0308(8) 0.0061(6) -0.0025(6) -0.0037(6)
C4 0.0216(7) 0.0218(7) 0.0365(8) 0.0044(6) -0.0020(6) -0.0005(6)
C5 0.0167(8) 0.0196(7) 0.0325(8) 0.0017(5) -0.0002(5) -0.0028(5)
C6 0.0417(10) 0.0455(10) 0.0362(9) -0.0094(8) 0.0006(8) 0.0017(8)

loop_
_atom_type_symbol
_atom_type_description
_atom_type_scat_dispersion_real
_atom_type_scat_dispersion_imag
_atom_type_scat_source
C C 0.0033 0.0016 'International Tables Vol C Tables 4.2.6.8 and 6.1.1.4'
H H 0.0000 0.0000 'International Tables Vol C Tables 4.2.6.8 and 6.1.1.4'

loop_
_geom_angle_atom_site_label_1
_geom_angle_atom_site_label_2
_geom_angle_atom_site_label_3
_geom_angle
_geom_angle_site_symmetry_1
_geom_angle_site_symmetry_3
C2 C1 C5 121.62(13) . 5_666
C2 C1 H1 119.7(8) . .
C5 C1 H1 118.7(8) 5_666 .
C1 C2 C3 118.51(12) . .
C1 C2 C6 121.57(14) . .
C3 C2 C6 119.91(13) . .
C4 C3 C2 121.47(13) . .
C4 C3 H3 122.4(9) . .
C2 C3 H3 116.1(9) . .
C3 C4 C5 120.78(13) . .
C3 C4 H4 120.7(8) . .
C5 C4 H4 118.5(8) . .
C1 C5 C5 119.34(15) 5_666 5_666
C1 C5 C4 122.39(12) 5_666 .
C5 C5 C4 118.27(15) 5_666 .
C2 C6 H6A 113.2(14) . .
C2 C6 H6B 112.9(15) . .
H6A C6 H6B 112(2) . .
C2 C6 H6C 112.8(14) . .
H6A C6 H6C 107(2) . .
H6B C6 H6C 98.5(19) . .

loop_
_geom_bond_atom_site_label_1
_geom_bond_atom_site_label_2
_geom_bond_distance
_geom_bond_site_symmetry_2
C1 C2 1.3697(19) .
C1 C5 1.4172(19) 5_666
C1 H1 0.969(17) .
C2 C3 1.419(2) .
C2 C6 1.506(2) .
C3 C4 1.364(2) .
C3 H3 1.012(16) .
C4 C5 1.4197(19) .
C4 H4 0.989(16) .
C5 C1 1.4172(19) 5_666
C5 C5 1.418(3) 5_666
C6 H6A 0.93(3) .
C6 H6B 0.94(3) .
C6 H6C 1.00(3) .
